data_4027274
loop_
_publ_author_name
'Kalen N. Swanick'
'Jacquelyn T. Price'
'Nathan D. Jones'
'Zhifeng Ding'

_publ_section_title
;
 Synthesis, Structure, Electrochemistry, and Electrochemiluminescence of
 Thienyltriazoles
;
_journal_name_full 'Journal of Organic Chemistry'
_journal_page_first 5646
_journal_page_last 5655
_journal_paper_doi 10.1021/jo300802h
_journal_volume 77
_journal_year 2012
_chemical_formula_sum 'C10 H7 N3 O S2'
_chemical_formula_weight 249.31
_chemical_name_systematic
; 
 ? 
;
_space_group_IT_number 14
_symmetry_cell_setting monoclinic
_symmetry_space_group_name_Hall '-P 2ybc'
_symmetry_space_group_name_H-M 'P 1 21/c 1'
_atom_sites_solution_hydrogens geom
_atom_sites_solution_primary direct
_atom_sites_solution_secondary difmap
_audit_creation_method SHELXL-97
_cell_angle_alpha 90.00
_cell_angle_beta 92.32(3)
_cell_angle_gamma 90.00
_cell_formula_units_Z 4
_cell_length_a 13.321(3)
_cell_length_b 7.8902(16)
_cell_length_c 11.259(2)
_cell_measurement_temperature 293(2)
_cell_volume 1182.4(4)
_computing_structure_refinement 'SHELXL-97 (Sheldrick, 1997)'
_computing_structure_solution 'SHELXS-97 (Sheldrick, 1990)'
_diffrn_ambient_temperature 293(2)
_diffrn_measured_fraction_theta_full .994
_diffrn_measured_fraction_theta_max .994
_diffrn_radiation_monochromator graphite
_diffrn_radiation_source 'fine-focus sealed tube'
_diffrn_radiation_type MoK\a
_diffrn_radiation_wavelength 0.71073
_diffrn_reflns_av_R_equivalents 0.0355
_diffrn_reflns_av_sigmaI/netI 0.0500
_diffrn_reflns_limit_h_max 17
_diffrn_reflns_limit_h_min -17
_diffrn_reflns_limit_k_max 10
_diffrn_reflns_limit_k_min -10
_diffrn_reflns_limit_l_max 14
_diffrn_reflns_limit_l_min -14
_diffrn_reflns_number 4654
_diffrn_reflns_theta_full 27.45
_diffrn_reflns_theta_max 27.45
_diffrn_reflns_theta_min 3.00
_exptl_absorpt_coefficient_mu 0.431
_exptl_crystal_density_diffrn 1.400
_exptl_crystal_F_000 512
_refine_diff_density_max .423
_refine_diff_density_min -.435
_refine_diff_density_rms .060
_refine_ls_extinction_method none
_refine_ls_goodness_of_fit_ref 1.033
_refine_ls_hydrogen_treatment mixed
_refine_ls_matrix_type full
_refine_ls_number_parameters 155
_refine_ls_number_reflns 2679
_refine_ls_number_restraints 0
_refine_ls_restrained_S_all 1.033
_refine_ls_R_factor_all 0.1086
_refine_ls_R_factor_gt 0.0607
_refine_ls_shift/su_max 0.000
_refine_ls_shift/su_mean 0.000
_refine_ls_structure_factor_coef Fsqd
_refine_ls_weighting_details 'calc w=1/[\s^2^(Fo^2^)+(0.0759P)^2^+1.2459P] where P=(Fo^2^+2Fc^2^)/3'
_refine_ls_weighting_scheme calc
_refine_ls_wR_factor_gt 0.1546
_refine_ls_wR_factor_ref 0.1836
_reflns_number_gt 1616
_reflns_number_total 2679
_reflns_threshold_expression >2sigma(I)
_cod_data_source_file jo300802h_si_002.cif
_cod_data_source_block n09013b
_cod_database_code 4027274

loop_
_symmetry_equiv_pos_as_xyz
'x, y, z'
'-x, y+1/2, -z+1/2'
'-x, -y, -z'
'x, -y-1/2, z-1/2'

loop_
_atom_site_label
_atom_site_type_symbol
_atom_site_fract_x
_atom_site_fract_y
_atom_site_fract_z
_atom_site_U_iso_or_equiv
_atom_site_adp_type
_atom_site_occupancy
_atom_site_symmetry_multiplicity
_atom_site_calc_flag
_atom_site_refinement_flags
S1 S 0.42113(9) 0.26307(15) 0.96143(10) 0.0705(4) Uani 1 1 d .
C1 C 0.4998(3) 0.1519(4) 0.8753(3) 0.0486(9) Uani 1 1 d .
C2 C 0.4451(3) 0.0487(5) 0.7943(4) 0.0602(10) Uani 1 1 d .
H2 H 0.4733 -0.0206 0.7377 0.072 Uiso 1 1 calc R
C3 C 0.3413(4) 0.0654(6) 0.8110(5) 0.0782(14) Uani 1 1 d .
H3A H 0.2929 0.0051 0.7667 0.094 Uiso 1 1 calc R
C4 C 0.3187(3) 0.1741(6) 0.8950(4) 0.0694(12) Uani 1 1 d .
H4 H 0.2533 0.1989 0.9152 0.083 Uiso 1 1 calc R
S2 S 0.68505(8) 0.04797(15) 0.80241(9) 0.0637(4) Uani 1 1 d .
C5 C 0.6088(3) 0.1679(4) 0.8896(3) 0.0460(8) Uani 1 1 d .
C6 C 0.6645(3) 0.2639(4) 0.9679(3) 0.0466(8) Uani 1 1 d .
H6A H 0.6372 0.3377 1.0224 0.056 Uiso 1 1 calc R
C7 C 0.7687(3) 0.2385(4) 0.9567(3) 0.0425(8) Uani 1 1 d .
C8 C 0.7912(3) 0.1234(5) 0.8692(3) 0.0525(9) Uani 1 1 d .
H8 H 0.8559 0.0921 0.8500 0.063 Uiso 1 1 calc R
O1 O 1.04960(19) 0.3697(3) 1.3358(2) 0.0543(7) Uani 1 1 d .
H1A H 1.1027 0.3734 1.3752 0.082 Uiso 1 1 calc R
N1 N 0.8432(2) 0.3195(3) 1.0294(2) 0.0431(7) Uani 1 1 d .
N2 N 0.8368(2) 0.4874(4) 1.0532(3) 0.0493(7) Uani 1 1 d .
N3 N 0.9174(2) 0.5259(4) 1.1203(3) 0.0482(7) Uani 1 1 d .
C10 C 0.9282(3) 0.2530(4) 1.0810(3) 0.0459(8) Uani 1 1 d .
H10A H 0.9498 0.1410 1.0782 0.055 Uiso 1 1 calc R
C11 C 1.0691(3) 0.3914(5) 1.2135(3) 0.0553(10) Uani 1 1 d .
H11A H 1.1143 0.3029 1.1889 0.066 Uiso 1 1 calc R
H11B H 1.1020 0.4996 1.2025 0.066 Uiso 1 1 calc R
C9 C 0.9751(3) 0.3851(4) 1.1377(3) 0.0450(8) Uani 1 1 d .

loop_
_atom_site_aniso_label
_atom_site_aniso_U_11
_atom_site_aniso_U_22
_atom_site_aniso_U_33
_atom_site_aniso_U_23
_atom_site_aniso_U_13
_atom_site_aniso_U_12
S1 0.0624(7) 0.0728(7) 0.0769(8) -0.0057(6) 0.0098(6) 0.0090(6)
C1 0.050(2) 0.0427(19) 0.053(2) 0.0060(16) 0.0030(16) 0.0028(16)
C2 0.046(2) 0.061(2) 0.072(3) -0.016(2) -0.0046(19) 0.0015(19)
C3 0.060(3) 0.071(3) 0.102(4) -0.004(3) -0.014(3) -0.002(2)
C4 0.045(2) 0.067(3) 0.096(3) 0.022(3) 0.005(2) 0.010(2)
S2 0.0601(7) 0.0718(7) 0.0597(6) -0.0218(5) 0.0094(5) -0.0033(5)
C5 0.050(2) 0.0428(18) 0.0455(19) 0.0040(15) 0.0039(15) 0.0020(16)
C6 0.054(2) 0.0420(18) 0.0444(18) -0.0044(15) 0.0060(16) 0.0034(16)
C7 0.0443(19) 0.0420(18) 0.0414(17) -0.0010(15) 0.0038(14) -0.0015(15)
C8 0.043(2) 0.063(2) 0.053(2) -0.0071(18) 0.0135(16) 0.0023(17)
O1 0.0618(17) 0.0521(15) 0.0486(14) -0.0004(11) -0.0046(12) 0.0005(12)
N1 0.0472(17) 0.0383(15) 0.0441(15) -0.0006(12) 0.0049(13) 0.0009(13)
N2 0.0523(18) 0.0391(16) 0.0566(18) -0.0007(13) 0.0033(15) 0.0046(14)
N3 0.0530(18) 0.0393(16) 0.0526(17) 0.0001(13) 0.0047(14) -0.0001(14)
C10 0.048(2) 0.0397(18) 0.0503(19) 0.0007(16) 0.0048(16) 0.0045(16)
C11 0.049(2) 0.058(2) 0.060(2) 0.0016(18) 0.0027(17) -0.0017(18)
C9 0.0448(19) 0.0467(19) 0.0441(19) 0.0048(15) 0.0097(15) -0.0016(16)

loop_
_atom_type_symbol
_atom_type_description
_atom_type_scat_dispersion_real
_atom_type_scat_dispersion_imag
_atom_type_scat_source
C C .0033 .0016 'International Tables Vol C Tables 4.2.6.8 and 6.1.1.4'
H H .0000 .0000 'International Tables Vol C Tables 4.2.6.8 and 6.1.1.4'
N N .0061 .0033 'International Tables Vol C Tables 4.2.6.8 and 6.1.1.4'
O O .0106 .0060 'International Tables Vol C Tables 4.2.6.8 and 6.1.1.4'
S S .1246 .1234 'International Tables Vol C Tables 4.2.6.8 and 6.1.1.4'

loop_
_geom_angle_atom_site_label_1
_geom_angle_atom_site_label_2
_geom_angle_atom_site_label_3
_geom_angle
C4 S1 C1 92.2(2)
C2 C1 C5 127.6(3)
C2 C1 S1 110.7(3)
C5 C1 S1 121.7(3)
C1 C2 C3 110.2(4)
C4 C3 C2 114.2(4)
C3 C4 S1 112.7(3)
C8 S2 C5 93.14(18)
C6 C5 C1 129.4(3)
C6 C5 S2 110.9(3)
C1 C5 S2 119.7(3)
C5 C6 C7 112.0(3)
C8 C7 C6 113.6(3)
C8 C7 N1 122.8(3)
C6 C7 N1 123.6(3)
C7 C8 S2 110.4(3)
N2 N1 C10 110.6(3)
N2 N1 C7 120.5(3)
C10 N1 C7 128.9(3)
N3 N2 N1 106.3(3)
N2 N3 C9 109.6(3)
N1 C10 C9 105.3(3)
O1 C11 C9 111.7(3)
C10 C9 N3 108.1(3)
C10 C9 C11 130.9(3)
N3 C9 C11 120.9(3)

loop_
_geom_bond_atom_site_label_1
_geom_bond_atom_site_label_2
_geom_bond_distance
S1 C4 1.683(5)
S1 C1 1.701(4)
C1 C2 1.404(5)
C1 C5 1.460(5)
C2 C3 1.409(6)
C3 C4 1.321(6)
S2 C8 1.684(4)
S2 C5 1.724(4)
C5 C6 1.360(5)
C6 C7 1.413(5)
C7 C8 1.381(5)
C7 N1 1.413(4)
O1 C11 1.422(4)
N1 N2 1.355(4)
N1 C10 1.356(4)
N2 N3 1.323(4)
N3 C9 1.361(4)
C10 C9 1.361(5)
C11 C9 1.487(5)

loop_
_cod_related_entry_id
_cod_related_entry_database
_cod_related_entry_code
1 ChemSpider 30659500
